data_9014358
loop_
_publ_author_name
'Grew, E. S.'
'Armbruster, T.'
'Lazic, P.'
'Yates, M. G.'
'Medenbach, O.'
'Huijsmans, J. P. P.'

_publ_section_title
;
 Werdingite from a pegmatite at Almgjotheii, Rogaland, Norway:
 The role of iron in a borosilicate with a mullite-type structure
;
_journal_name_full 'European Journal of Mineralogy'
_journal_page_first 577
_journal_page_last 589
_journal_paper_doi 10.1127/0935-1221/2011/0023-2121
_journal_volume 23
_journal_year 2011
_chemical_compound_source 'Almgjotheii, Norway'
_chemical_formula_sum 'Al7.371 B1.967 Fe0.605 Mg0.24 O18.484 Si1.82'
_chemical_name_mineral Werdingite
_space_group_IT_number 2
_symmetry_space_group_name_Hall '-P 1'
_symmetry_space_group_name_H-M 'P -1'
_cell_angle_alpha 110.364
_cell_angle_beta 110.881
_cell_angle_gamma 84.670
_cell_length_a 7.9696
_cell_length_b 8.1559
_cell_length_c 11.3607
_cell_formula_units_Z 2
_cell_volume 646.409
_database_code_amcsd 0018637
_exptl_crystal_density_diffrn 3.117
_cod_original_formula_sum 'Al7.371 Fe.605 Mg.24 Si1.82 B1.967 O18.484'
_cod_database_code 9014358

loop_
_space_group_symop_operation_xyz
x,y,z
-x,-y,-z

loop_
_atom_site_aniso_label
_atom_site_aniso_U_11
_atom_site_aniso_U_22
_atom_site_aniso_U_33
_atom_site_aniso_U_12
_atom_site_aniso_U_13
_atom_site_aniso_U_23
Al41 0.01100 0.01610 0.00738 0.00315 0.00426 0.00647
Fe41 0.01100 0.01610 0.00738 0.00315 0.00426 0.00647
Al61 0.00790 0.00930 0.00490 0.00095 0.00166 0.00283
Al62 0.00700 0.00900 0.00632 0.00080 0.00284 0.00418
Al63 0.00710 0.00880 0.00450 0.00095 0.00156 0.00255
Al64 0.00890 0.01050 0.00450 -0.00099 0.00167 0.00302
Al65 0.00736 0.00926 0.00573 -0.00028 0.00267 0.00348
Al66 0.00760 0.00880 0.00430 -0.00019 0.00150 0.00278
Al51 0.01410 0.00990 0.00647 -0.00038 0.00430 0.00321
Fe51 0.01410 0.00990 0.00647 -0.00038 0.00430 0.00321
Al52 0.00606 0.00967 0.00677 0.00041 0.00177 0.00350
Mg5A 0.01549 0.00786 0.00694 -0.00179 0.00411 0.00218
Fe5A 0.01549 0.00786 0.00694 -0.00179 0.00411 0.00218
Al5A 0.01549 0.00786 0.00694 -0.00179 0.00411 0.00218
Si41 0.00497 0.00646 0.00789 0.00009 0.00145 0.00254
B41 0.00497 0.00646 0.00789 0.00009 0.00145 0.00254
Si42 0.00495 0.00689 0.00719 0.00012 0.00130 0.00298
B42 0.00495 0.00689 0.00719 0.00012 0.00130 0.00298
B31 0.00670 0.01050 0.00600 -0.00180 0.00130 0.00280
O1 0.00620 0.01580 0.01320 -0.00080 0.00140 0.00510
O1A 0.00620 0.01580 0.01320 -0.00080 0.00140 0.00510
O2 0.01150 0.01490 0.00820 -0.00320 0.00170 0.00520
O3 0.00980 0.01300 0.00780 -0.00290 0.00270 0.00330
O4 0.01120 0.01170 0.01040 0.00270 0.00370 0.00500
O5 0.01260 0.01340 0.01060 0.00440 0.00550 0.00560
O6 0.01100 0.01250 0.00960 0.00440 0.00390 0.00580
O7 0.00680 0.01320 0.00540 -0.00170 0.00150 0.00390
O8 0.01100 0.01070 0.00600 -0.00360 0.00250 0.00220
O9 0.00930 0.01190 0.01080 0.00320 0.00550 0.00580
O10 0.00640 0.01490 0.00640 0.00020 0.00200 0.00500
O11 0.01270 0.01890 0.01110 -0.00460 0.00210 0.00720
O12 0.01530 0.01580 0.00930 0.00810 0.00800 0.00790
O13 0.01230 0.01860 0.00570 -0.00410 0.00160 0.00220
O14 0.00720 0.01400 0.00710 0.00250 0.00270 0.00540
O15 0.00770 0.01270 0.00740 0.00240 0.00300 0.00530
O16 0.01800 0.01980 0.01130 0.01060 0.00930 0.01040
O17 0.01000 0.01100 0.00590 -0.00340 0.00190 0.00270
O18 0.01250 0.01520 0.02230 -0.00390 0.00190 0.00550

loop_
_atom_site_label
_atom_site_fract_x
_atom_site_fract_y
_atom_site_fract_z
_atom_site_occupancy
_atom_site_U_iso_or_equiv
Al41 0.65844 0.16335 0.08062 0.74800 0.01067
Fe41 0.65844 0.16335 0.08062 0.12200 0.01067
Al5N 0.76770 0.32200 0.14820 0.13300 0.00720
Al61 0.00000 0.00000 0.00000 1.00000 0.00745
Al62 0.00361 0.00102 0.25373 1.00000 0.00688
Al63 0.00000 0.00000 0.50000 1.00000 0.00694
Al64 0.50000 0.50000 0.00000 1.00000 0.00796
Al65 0.50290 0.49593 0.24965 1.00000 0.00703
Al66 0.50000 0.50000 0.50000 1.00000 0.00690
Al51 0.14937 0.31621 0.74093 0.96400 0.00977
Fe51 0.14937 0.31621 0.74093 0.03600 0.00977
Al52 0.23029 0.67877 0.35245 0.90640 0.00744
FeX 0.33940 0.83660 0.41910 0.09360 0.02020
Mg5A 0.11859 0.31697 0.23438 0.24000 0.00997
Fe5A 0.11859 0.31697 0.23438 0.35300 0.00997
Al5A 0.11859 0.31697 0.23438 0.40700 0.00997
Si41 0.64944 0.15600 0.33268 0.91000 0.00663
B41 0.64944 0.15600 0.33268 0.09000 0.00663
Si42 0.34960 0.84114 0.17868 0.91000 0.00640
B42 0.34960 0.84114 0.17868 0.09000 0.00640
B31 0.22560 0.27000 0.50082 0.94400 0.00790
Al31 0.27600 0.20400 0.49500 0.05600 0.03200
Al42 0.27060 0.21000 -0.00610 0.15690 0.00840
B32 0.22640 0.26650 -0.00362 0.84310 0.00840
O1 0.02741 0.54370 0.26878 0.86700 0.01220
O1A -0.03070 0.45810 0.23570 0.13300 0.01220
O2 0.15811 0.20142 -0.14475 1.00000 0.01146
O3 0.16138 0.20233 0.57434 1.00000 0.01012
O4 0.62253 0.27526 0.23626 1.00000 0.01096
O5 0.62759 0.27762 -0.03540 1.00000 0.01157
O6 0.63272 0.28700 0.47385 1.00000 0.01060
O7 0.64286 0.56404 0.17684 1.00000 0.00827
O8 0.64341 0.60185 -0.06246 1.00000 0.00924
O9 0.36244 0.71045 0.26149 1.00000 0.00975
O10 0.35234 0.44727 0.32514 1.00000 0.00892
O11 0.15334 0.19986 0.06573 1.00000 0.01386
O12 0.10065 -0.12340 0.37065 1.00000 0.01190
O13 0.15731 0.20098 0.36329 1.00000 0.01285
O14 0.15106 -0.07580 0.14559 1.00000 0.00902
O15 -0.14832 0.08051 0.35956 1.00000 0.00875
O16 -0.10309 0.12247 0.13140 1.00000 0.01440
O17 0.34991 0.40503 0.56497 1.00000 0.00900
O18 0.50229 -0.00420 0.26621 1.00000 0.01780
O19A 0.59270 -0.04940 0.01050 0.15690 0.01460
O19B 0.50000 0.00000 0.00000 0.56000 0.01460
O20 0.50000 0.00000 0.50000 0.09360 0.02900

loop_
_cod_related_entry_id
_cod_related_entry_database
_cod_related_entry_code
1 AMCSD 0018637
